data_4070628
loop_
_publ_author_name
'Sevryugina, Yulia'
'Weaver, Beth'
'Hansen, J\/orn'
'Thompson, Janelle'
'Davies, Huw M. L.'
'Petrukhina, Marina A.'

_publ_section_title
;
 Influence of Electron-Deficient Ruthenium(I) Carbonyl Carboxylates on the
 Vinylogous Reactivity of Metal Carbenoids
;
_journal_issue 8
_journal_name_full Organometallics
_journal_page_first 1750
_journal_paper_doi 10.1021/om700888f
_journal_volume 27
_journal_year 2008
_chemical_formula_moiety
;
 [Ru2 (O2 C F3 C6 H2)2 (C O)5]2          
;
_chemical_formula_sum 'C38 H8 F12 O18 Ru4'
_chemical_formula_weight 1384.72
_chemical_melting_point ?
_chemical_name_systematic
; 
 bis[bis-(2,4,6-trifluorobenzoato-O,O')-penta(carbonyl)-
 diruthenium(I,I)] 
;
_space_group_IT_number 14
_symmetry_cell_setting monoclinic
_symmetry_space_group_name_Hall '-P 2yn'
_symmetry_space_group_name_H-M 'P 1 21/n 1'
_atom_sites_solution_hydrogens difmap
_atom_sites_solution_primary direct
_atom_sites_solution_secondary difmap
_audit_creation_method SHELXL-97
_cell_angle_alpha 90.00
_cell_angle_beta 110.3400(10)
_cell_angle_gamma 90.00
_cell_formula_units_Z 2
_cell_length_a 10.2883(5)
_cell_length_b 15.4363(8)
_cell_length_c 14.0317(7)
_cell_measurement_reflns_used 6314
_cell_measurement_temperature 173(2)
_cell_measurement_theta_max 28.26
_cell_measurement_theta_min 2.49
_cell_volume 2089.47(18)
_computing_cell_refinement 'SMART, SAINT'
_computing_data_collection SMART
_computing_data_reduction SAINT
_computing_molecular_graphics 'SHELXP-01 (Sheldrick, 2001)'
_computing_publication_material 'SHELXCIF-01 (Sheldrick, 2001)'
_computing_structure_refinement 'SHELXL-01 (Sheldrick, 2001)'
_computing_structure_solution 'SHELXS-01 (Sheldrick, 2001)'
_diffrn_ambient_temperature 173(2)
_diffrn_measured_fraction_theta_full 0.950
_diffrn_measured_fraction_theta_max 0.950
_diffrn_measurement_device_type 'Bruker SMART APEX CCD'
_diffrn_measurement_method '0.3 deg wide \w exposures'
_diffrn_radiation_monochromator graphite
_diffrn_radiation_source 'fine-focus sealed tube'
_diffrn_radiation_type MoK\a
_diffrn_radiation_wavelength 0.71073
_diffrn_reflns_av_R_equivalents 0.0218
_diffrn_reflns_av_sigmaI/netI 0.0219
_diffrn_reflns_limit_h_max 13
_diffrn_reflns_limit_h_min -13
_diffrn_reflns_limit_k_max 20
_diffrn_reflns_limit_k_min -20
_diffrn_reflns_limit_l_max 17
_diffrn_reflns_limit_l_min -17
_diffrn_reflns_number 18074
_diffrn_reflns_theta_full 28.26
_diffrn_reflns_theta_max 28.26
_diffrn_reflns_theta_min 2.03
_diffrn_standards_decay_% 0
_diffrn_standards_interval_count na
_diffrn_standards_interval_time na
_diffrn_standards_number 'none (area detector data)'
_exptl_absorpt_coefficient_mu 1.551
_exptl_absorpt_correction_T_max 0.9265
_exptl_absorpt_correction_T_min 0.8992
_exptl_absorpt_correction_type 'multi-scan (SADABS)'
_exptl_crystal_colour yellow
_exptl_crystal_density_diffrn 2.201
_exptl_crystal_density_meas ?
_exptl_crystal_density_method none
_exptl_crystal_description block
_exptl_crystal_F_000 1328
_exptl_crystal_size_max 0.07
_exptl_crystal_size_mid 0.06
_exptl_crystal_size_min 0.05
_refine_diff_density_max 0.489
_refine_diff_density_min -0.349
_refine_diff_density_rms 0.078
_refine_ls_extinction_coef noref
_refine_ls_extinction_method none
_refine_ls_goodness_of_fit_ref 1.048
_refine_ls_hydrogen_treatment refall
_refine_ls_matrix_type full
_refine_ls_number_parameters 341
_refine_ls_number_reflns 4920
_refine_ls_number_restraints 0
_refine_ls_restrained_S_all 1.048
_refine_ls_R_factor_all 0.0254
_refine_ls_R_factor_gt 0.0219
_refine_ls_shift/su_max 0.002
_refine_ls_shift/su_mean 0.000
_refine_ls_structure_factor_coef Fsqd
_refine_ls_weighting_details 'calc w=1/[\s^2^(Fo^2^)+(0.0307P)^2^+0.4951P] where P=(Fo^2^+2Fc^2^)/3'
_refine_ls_weighting_scheme calc
_refine_ls_wR_factor_gt 0.0532
_refine_ls_wR_factor_ref 0.0546
_reflns_number_gt 4455
_reflns_number_total 4920
_reflns_threshold_expression >2sigma(I)
_cod_data_source_file om700888f.cif
_cod_data_source_block '[Ru2(O2C(2,4,6-F)3C6H2)2(CO)5]2_(V)'
_cod_depositor_comments
;
The following automatic conversions were performed:

'_chemical_melting_point' value 'not measured' was changed to '?' -
the value is undefined or not given.

Automatic conversion script
Id: cif_fix_values 1715 2011-07-08 13:25:40Z adriana 

The following automatic conversions were performed:

'_exptl_crystal_density_meas' value 'not measured' was changed to '?'
- the value is perceived as not measured.

Automatic conversion script
Id: cif_fix_values 3008 2015-01-20 13:52:24Z robertas 
;
_cod_database_code 4070628

loop_
_symmetry_equiv_pos_as_xyz
'x, y, z'
'-x+1/2, y+1/2, -z+1/2'
'-x, -y, -z'
'x-1/2, -y-1/2, z-1/2'

loop_
_atom_site_label
_atom_site_type_symbol
_atom_site_fract_x
_atom_site_fract_y
_atom_site_fract_z
_atom_site_U_iso_or_equiv
_atom_site_adp_type
_atom_site_occupancy
_atom_site_symmetry_multiplicity
_atom_site_calc_flag
Ru1 Ru 0.817378(16) 0.489660(10) 0.467396(12) 0.01757(5) Uani 1 1 d
O1 O 0.99849(14) 0.41353(9) 0.47869(11) 0.0208(3) Uani 1 1 d
O2 O 0.82120(15) 0.52217(10) 0.32148(11) 0.0234(3) Uani 1 1 d
C5 C 0.6579(2) 0.55154(14) 0.44582(16) 0.0233(4) Uani 1 1 d
O5 O 0.55568(17) 0.58930(11) 0.42841(14) 0.0369(4) Uani 1 1 d
C6 C 0.8183(2) 0.46034(14) 0.59595(16) 0.0242(4) Uani 1 1 d
O6 O 0.81911(18) 0.44195(12) 0.67465(12) 0.0372(4) Uani 1 1 d
Ru2 Ru 0.670392(16) 0.353040(10) 0.371329(12) 0.01812(5) Uani 1 1 d
O3 O 0.86951(15) 0.30731(9) 0.38376(12) 0.0251(3) Uani 1 1 d
O4 O 0.67155(15) 0.41839(10) 0.23846(11) 0.0249(3) Uani 1 1 d
C7 C 0.4949(2) 0.39692(14) 0.35673(16) 0.0246(4) Uani 1 1 d
O7 O 0.38730(17) 0.42103(12) 0.34806(13) 0.0395(4) Uani 1 1 d
C8 C 0.6739(2) 0.30104(14) 0.49267(16) 0.0252(4) Uani 1 1 d
O8 O 0.67277(19) 0.27013(12) 0.56592(13) 0.0388(4) Uani 1 1 d
C9 C 0.5871(2) 0.25042(14) 0.28354(17) 0.0246(4) Uani 1 1 d
O9 O 0.5357(2) 0.19424(12) 0.23506(15) 0.0447(5) Uani 1 1 d
C1 C 0.9837(2) 0.34267(13) 0.43017(15) 0.0193(4) Uani 1 1 d
C3 C 1.1081(2) 0.29454(13) 0.42651(15) 0.0196(4) Uani 1 1 d
C10 C 1.2090(2) 0.26251(14) 0.51259(16) 0.0234(4) Uani 1 1 d
F1 F 1.19819(15) 0.28080(10) 0.60340(10) 0.0398(4) Uani 1 1 d
C11 C 1.3170(2) 0.21096(15) 0.51042(17) 0.0278(5) Uani 1 1 d
H11 H 1.388(3) 0.1944(17) 0.571(2) 0.038(7) Uiso 1 1 d
C12 C 1.3225(2) 0.19186(14) 0.41677(18) 0.0270(5) Uani 1 1 d
F2 F 1.42706(15) 0.14139(10) 0.41163(12) 0.0416(4) Uani 1 1 d
C13 C 1.2265(2) 0.22079(17) 0.32684(18) 0.0312(5) Uani 1 1 d
H13 H 1.231(3) 0.2046(19) 0.267(2) 0.044(8) Uiso 1 1 d
C14 C 1.1215(2) 0.27180(15) 0.33504(16) 0.0257(5) Uani 1 1 d
F3 F 1.02584(16) 0.30164(12) 0.24921(10) 0.0495(4) Uani 1 1 d
C2 C 0.7427(2) 0.48528(13) 0.24309(16) 0.0212(4) Uani 1 1 d
C4 C 0.7261(2) 0.52574(13) 0.14158(15) 0.0213(4) Uani 1 1 d
C15 C 0.8182(2) 0.51386(14) 0.09107(17) 0.0247(4) Uani 1 1 d
F4 F 0.93483(13) 0.46828(10) 0.13874(10) 0.0354(3) Uani 1 1 d
C16 C 0.7977(3) 0.54604(16) -0.00463(18) 0.0308(5) Uani 1 1 d
H16 H 0.858(3) 0.540(2) -0.035(2) 0.051(9) Uiso 1 1 d
C17 C 0.6775(3) 0.59180(15) -0.04995(16) 0.0314(5) Uani 1 1 d
F5 F 0.65382(17) 0.62344(11) -0.14418(10) 0.0474(4) Uani 1 1 d
C18 C 0.5813(3) 0.60740(16) -0.00504(18) 0.0322(5) Uani 1 1 d
H18 H 0.509(3) 0.6361(17) -0.038(2) 0.034(7) Uiso 1 1 d
C19 C 0.6090(2) 0.57326(15) 0.09077(17) 0.0278(5) Uani 1 1 d
F6 F 0.51532(15) 0.58565(10) 0.13700(11) 0.0423(4) Uani 1 1 d

loop_
_atom_site_aniso_label
_atom_site_aniso_U_11
_atom_site_aniso_U_22
_atom_site_aniso_U_33
_atom_site_aniso_U_23
_atom_site_aniso_U_13
_atom_site_aniso_U_12
Ru1 0.01664(9) 0.01919(9) 0.01614(9) -0.00218(6) 0.00476(6) 0.00217(6)
O1 0.0169(7) 0.0217(7) 0.0221(7) -0.0051(6) 0.0045(6) 0.0009(5)
O2 0.0236(7) 0.0265(8) 0.0189(7) -0.0018(6) 0.0060(6) -0.0044(6)
C5 0.0260(11) 0.0242(11) 0.0199(10) -0.0029(8) 0.0081(8) 0.0000(9)
O5 0.0268(9) 0.0364(10) 0.0460(11) -0.0019(8) 0.0108(8) 0.0115(7)
C6 0.0225(10) 0.0252(11) 0.0232(11) -0.0023(8) 0.0059(8) 0.0057(8)
O6 0.0449(10) 0.0451(11) 0.0241(9) 0.0060(7) 0.0152(8) 0.0132(8)
Ru2 0.01663(9) 0.01910(9) 0.01834(9) -0.00043(6) 0.00573(6) 0.00003(6)
O3 0.0182(7) 0.0228(8) 0.0338(8) -0.0076(6) 0.0082(6) 0.0001(6)
O4 0.0300(8) 0.0241(8) 0.0195(7) -0.0007(6) 0.0073(6) -0.0075(6)
C7 0.0243(11) 0.0273(11) 0.0204(10) -0.0019(8) 0.0056(9) 0.0005(9)
O7 0.0249(9) 0.0520(11) 0.0393(10) -0.0078(8) 0.0082(7) 0.0100(8)
C8 0.0253(11) 0.0238(11) 0.0249(11) 0.0007(9) 0.0068(9) 0.0030(8)
O8 0.0505(11) 0.0377(10) 0.0295(9) 0.0089(8) 0.0155(8) 0.0053(8)
C9 0.0242(11) 0.0252(11) 0.0282(11) 0.0005(9) 0.0138(9) -0.0004(9)
O9 0.0492(11) 0.0384(10) 0.0518(12) -0.0185(9) 0.0241(9) -0.0179(9)
C1 0.0217(10) 0.0200(10) 0.0168(9) -0.0003(7) 0.0075(8) 0.0014(8)
C3 0.0173(9) 0.0185(10) 0.0224(10) -0.0028(8) 0.0061(8) 0.0011(7)
C10 0.0275(11) 0.0246(11) 0.0189(10) -0.0009(8) 0.0089(8) 0.0014(9)
F1 0.0500(9) 0.0511(9) 0.0182(6) 0.0017(6) 0.0116(6) 0.0206(7)
C11 0.0240(11) 0.0304(12) 0.0251(11) 0.0019(9) 0.0037(9) 0.0075(9)
C12 0.0239(11) 0.0242(11) 0.0353(12) -0.0009(9) 0.0134(9) 0.0071(9)
F2 0.0321(8) 0.0462(9) 0.0478(9) -0.0013(7) 0.0157(7) 0.0204(6)
C13 0.0310(12) 0.0404(14) 0.0242(11) -0.0033(10) 0.0121(10) 0.0079(10)
C14 0.0227(10) 0.0334(12) 0.0177(10) 0.0015(9) 0.0027(8) 0.0072(9)
F3 0.0446(9) 0.0791(12) 0.0190(7) 0.0039(7) 0.0036(6) 0.0344(8)
C2 0.0199(10) 0.0223(10) 0.0216(10) -0.0009(8) 0.0075(8) 0.0035(8)
C4 0.0243(10) 0.0194(10) 0.0178(10) -0.0006(8) 0.0043(8) -0.0032(8)
C15 0.0228(11) 0.0256(11) 0.0236(11) -0.0006(8) 0.0052(9) -0.0038(8)
F4 0.0268(7) 0.0462(8) 0.0330(7) 0.0050(6) 0.0100(6) 0.0071(6)
C16 0.0339(12) 0.0369(14) 0.0235(11) -0.0035(10) 0.0125(10) -0.0127(10)
C17 0.0391(13) 0.0295(12) 0.0186(11) 0.0030(9) 0.0009(10) -0.0103(10)
F5 0.0567(10) 0.0574(10) 0.0198(7) 0.0111(7) 0.0027(7) -0.0159(8)
C18 0.0327(13) 0.0267(12) 0.0282(12) 0.0040(9) -0.0006(10) 0.0029(10)
C19 0.0291(11) 0.0262(11) 0.0273(11) -0.0004(9) 0.0089(9) 0.0008(9)
F6 0.0377(8) 0.0496(9) 0.0441(9) 0.0057(7) 0.0201(7) 0.0159(7)

loop_
_atom_type_symbol
_atom_type_description
_atom_type_scat_dispersion_real
_atom_type_scat_dispersion_imag
_atom_type_scat_source
C C 0.0033 0.0016 'International Tables Vol C Tables 4.2.6.8 and 6.1.1.4'
H H 0.0000 0.0000 'International Tables Vol C Tables 4.2.6.8 and 6.1.1.4'
O O 0.0106 0.0060 'International Tables Vol C Tables 4.2.6.8 and 6.1.1.4'
F F 0.0171 0.0103 'International Tables Vol C Tables 4.2.6.8 and 6.1.1.4'
Ru Ru -1.2594 0.8363 'International Tables Vol C Tables 4.2.6.8 and 6.1.1.4'

loop_
_geom_angle_atom_site_label_1
_geom_angle_atom_site_label_2
_geom_angle_atom_site_label_3
_geom_angle
_geom_angle_site_symmetry_1
_geom_angle_site_symmetry_3
_geom_angle_publ_flag
C5 Ru1 C6 89.40(9) . . y
C5 Ru1 O2 91.91(8) . . y
C6 Ru1 O2 178.65(8) . . y
C5 Ru1 O1 174.90(7) . . y
C6 Ru1 O1 94.76(7) . . y
O2 Ru1 O1 83.96(6) . . y
C5 Ru1 O1 107.51(8) . 3_766 y
C6 Ru1 O1 96.44(8) . 3_766 y
O2 Ru1 O1 82.85(5) . 3_766 y
O1 Ru1 O1 75.01(6) . 3_766 y
C5 Ru1 Ru2 90.62(7) . . y
C6 Ru1 Ru2 96.24(7) . . y
O2 Ru1 Ru2 84.08(4) . . y
O1 Ru1 Ru2 86.00(4) . . y
O1 Ru1 Ru2 157.93(3) 3_766 . y
C1 O1 Ru1 119.30(12) . . n
C1 O1 Ru1 131.39(13) . 3_766 n
Ru1 O1 Ru1 104.99(6) . 3_766 y
C2 O2 Ru1 121.16(14) . . n
O5 C5 Ru1 177.33(19) . . n
O6 C6 Ru1 179.6(2) . . n
C7 Ru2 C8 88.15(9) . . y
C7 Ru2 C9 91.63(9) . . y
C8 Ru2 C9 95.10(9) . . y
C7 Ru2 O3 177.70(8) . . y
C8 Ru2 O3 94.00(8) . . y
C9 Ru2 O3 88.97(7) . . y
C7 Ru2 O4 91.81(8) . . y
C8 Ru2 O4 176.75(8) . . y
C9 Ru2 O4 88.14(7) . . y
O3 Ru2 O4 85.99(6) . . y
C7 Ru2 Ru1 97.17(7) . . y
C8 Ru2 Ru1 92.92(7) . . y
C9 Ru2 Ru1 168.27(6) . . y
O3 Ru2 Ru1 81.94(4) . . y
O4 Ru2 Ru1 83.86(4) . . y
C1 O3 Ru2 127.11(13) . . n
C2 O4 Ru2 121.79(13) . . n
O7 C7 Ru2 177.9(2) . . n
O8 C8 Ru2 178.3(2) . . n
O9 C9 Ru2 177.2(2) . . n
O3 C1 O1 124.77(19) . . n
O3 C1 C3 115.12(17) . . n
O1 C1 C3 120.11(18) . . n
C10 C3 C14 115.71(18) . . n
C10 C3 C1 122.64(18) . . n
C14 C3 C1 121.33(18) . . n
F1 C10 C11 118.37(19) . . n
F1 C10 C3 117.90(18) . . n
C11 C10 C3 123.7(2) . . n
C12 C11 C10 116.7(2) . . n
C12 C11 H11 121.8(17) . . n
C10 C11 H11 121.2(17) . . n
F2 C12 C11 118.4(2) . . n
F2 C12 C13 118.0(2) . . n
C11 C12 C13 123.6(2) . . n
C14 C13 C12 116.3(2) . . n
C14 C13 H13 122.7(19) . . n
C12 C13 H13 121.0(19) . . n
F3 C14 C13 118.2(2) . . n
F3 C14 C3 117.83(18) . . n
C13 C14 C3 123.9(2) . . n
O2 C2 O4 127.3(2) . . n
O2 C2 C4 117.88(18) . . n
O4 C2 C4 114.76(18) . . n
C19 C4 C15 116.0(2) . . n
C19 C4 C2 120.04(19) . . n
C15 C4 C2 123.85(19) . . n
F4 C15 C16 118.7(2) . . n
F4 C15 C4 117.75(19) . . n
C16 C15 C4 123.6(2) . . n
C17 C16 C15 116.5(2) . . n
C17 C16 H16 121(2) . . n
C15 C16 H16 123(2) . . n
F5 C17 C18 118.3(2) . . n
F5 C17 C16 117.8(2) . . n
C18 C17 C16 123.8(2) . . n
C17 C18 C19 116.4(2) . . n
C17 C18 H18 118.7(18) . . n
C19 C18 H18 124.9(19) . . n
F6 C19 C4 117.9(2) . . n
F6 C19 C18 118.3(2) . . n
C4 C19 C18 123.8(2) . . n

loop_
_geom_bond_atom_site_label_1
_geom_bond_atom_site_label_2
_geom_bond_distance
_geom_bond_site_symmetry_2
_geom_bond_publ_flag
Ru1 C5 1.831(2) . y
Ru1 C6 1.856(2) . y
Ru1 O2 2.1217(15) . y
Ru1 O1 2.1617(14) . y
Ru1 O1 2.3234(14) 3_766 y
Ru1 Ru2 2.6710(2) . y
O1 C1 1.269(2) . n
O1 Ru1 2.3234(14) 3_766 n
O2 C2 1.252(2) . n
C5 O5 1.152(3) . y
C6 O6 1.138(3) . y
Ru2 C7 1.872(2) . y
Ru2 C8 1.871(2) . y
Ru2 C9 2.007(2) . y
Ru2 O3 2.1159(14) . y
Ru2 O4 2.1235(14) . y
O3 C1 1.253(2) . n
O4 C2 1.254(3) . n
C7 O7 1.134(3) . y
C8 O8 1.137(3) . y
C9 O9 1.115(3) . y
C1 C3 1.496(3) . n
C3 C10 1.382(3) . n
C3 C14 1.383(3) . n
C10 F1 1.347(2) . n
C10 C11 1.375(3) . n
C11 C12 1.367(3) . n
C11 H11 0.94(3) . n
C12 F2 1.350(2) . n
C12 C13 1.379(3) . n
C13 C14 1.374(3) . n
C13 H13 0.89(3) . n
C14 F3 1.344(2) . n
C2 C4 1.509(3) . n
C4 C19 1.378(3) . n
C4 C15 1.379(3) . n
C15 F4 1.350(2) . n
C15 C16 1.377(3) . n
C16 C17 1.373(3) . n
C16 H16 0.87(3) . n
C17 F5 1.350(2) . n
C17 C18 1.367(4) . n
C18 C19 1.378(3) . n
C18 H18 0.85(3) . n
C19 F6 1.350(3) . n
